data_4022701
loop_
_publ_author_name
'Christian A. Christensen'
'Andrei S. Batsanov'
'Martin R. Bryce'

_publ_contact_author 'Andrei S.Batsanov'
_publ_contact_author_email a.s.batsanov@durham.ac.uk
_publ_section_title
;
 Thiolated \p-Extended Tetrathiafulvalenes: Versatile
 Multifunctional \p-Systems
;
_journal_name_full 'Journal of Organic Chemistry'
_journal_page_first 1301
_journal_page_last 1308
_journal_paper_doi 10.1021/jo062199p
_journal_volume 72
_journal_year 2007
_chemical_formula_moiety 'C27 H24 S8,C H2 Cl2'
_chemical_formula_sum 'C28 H26 Cl2 S8'
_chemical_formula_weight 689.87
_chemical_melting_point 513(1)
_chemical_name_systematic
; cis-1-(5',5")-{9,10-Bis(4-methylthio-1,3-dithiol-2-ylidene)
-9,10-dihydroanthracene}-2,8-dithiacyclo-octaphane,  
dichloromethane monosolvate  
;
_space_group_IT_number 14
_symmetry_cell_setting monoclinic
_symmetry_space_group_name_Hall '-P 2yn'
_symmetry_space_group_name_H-M 'P 1 21/n 1'
_atom_sites_solution_hydrogens geom
_atom_sites_solution_primary direct
_atom_sites_solution_secondary difmap
_audit_creation_method SHELXL-97
_cell_angle_alpha 90.00
_cell_angle_beta 103.89(1)
_cell_angle_gamma 90.00
_cell_formula_units_Z 4
_cell_length_a 12.795(2)
_cell_length_b 13.393(2)
_cell_length_c 18.509(3)
_cell_measurement_reflns_used 774
_cell_measurement_temperature 120(2)
_cell_measurement_theta_max 26.32
_cell_measurement_theta_min 12.05
_cell_volume 3079.0(8)
_computing_cell_refinement 'SMART version 5.060 (Bruker, 1999)'
_computing_data_collection 'SMART version 5.060 (Bruker, 1999)'
_computing_data_reduction 'SAINT version 6.02A (Bruker, 2001)'
_computing_molecular_graphics 'SHELXTL version 6.12 (Bruker, 2001)'
_computing_publication_material 'SHELXTL version 6.12 (Bruker, 2001)'
_computing_structure_refinement 'SHELXTL version 6.12 (Bruker, 2001)'
_computing_structure_solution 'SHELXTL version 6.12 (Bruker, 2001)'
_diffrn_ambient_temperature 120(2)
_diffrn_detector_area_resol_mean 8
_diffrn_measured_fraction_theta_full 0.998
_diffrn_measured_fraction_theta_max 0.998
_diffrn_measurement_device_type 'Siemens SMART 1K CCD area detector'
_diffrn_measurement_method '\w scans'
_diffrn_radiation_monochromator graphite
_diffrn_radiation_source 'fine-focus sealed tube'
_diffrn_radiation_type MoK\a
_diffrn_radiation_wavelength 0.71073
_diffrn_reflns_av_R_equivalents 0.0251
_diffrn_reflns_av_sigmaI/netI 0.0189
_diffrn_reflns_limit_h_max 17
_diffrn_reflns_limit_h_min -17
_diffrn_reflns_limit_k_max 18
_diffrn_reflns_limit_k_min -18
_diffrn_reflns_limit_l_max 25
_diffrn_reflns_limit_l_min -25
_diffrn_reflns_number 37493
_diffrn_reflns_theta_full 29.07
_diffrn_reflns_theta_max 29.07
_diffrn_reflns_theta_min 1.76
_diffrn_standards_number 0
_exptl_absorpt_coefficient_mu 0.773
_exptl_absorpt_correction_T_max 1.0000
_exptl_absorpt_correction_T_min 0.8667
_exptl_absorpt_correction_type multi-scan
_exptl_absorpt_process_details 'SADABS v.2.03 (Bruker,2001), R(int)=0.045 before correction'
_exptl_crystal_colour yellow
_exptl_crystal_density_diffrn 1.488
_exptl_crystal_density_method 'not measured'
_exptl_crystal_description block
_exptl_crystal_F_000 1424
_exptl_crystal_size_max 0.45
_exptl_crystal_size_mid 0.40
_exptl_crystal_size_min 0.30
_refine_diff_density_max 0.965
_refine_diff_density_min -0.517
_refine_diff_density_rms 0.063
_refine_ls_extinction_method none
_refine_ls_goodness_of_fit_ref 1.066
_refine_ls_hydrogen_treatment constr
_refine_ls_matrix_type full
_refine_ls_number_parameters 378
_refine_ls_number_reflns 8227
_refine_ls_number_restraints 0
_refine_ls_restrained_S_all 1.066
_refine_ls_R_factor_all 0.0342
_refine_ls_R_factor_gt 0.0303
_refine_ls_shift/su_max 0.009
_refine_ls_shift/su_mean 0.000
_refine_ls_structure_factor_coef Fsqd
_refine_ls_weighting_details 'calc w=1/[\s^2^(Fo^2^)+(0.0366P)^2^+2.3578P] where P=(Fo^2^+2Fc^2^)/3'
_refine_ls_weighting_scheme calc
_refine_ls_wR_factor_gt 0.0785
_refine_ls_wR_factor_ref 0.0809
_reflns_number_gt 7465
_reflns_number_total 8227
_reflns_threshold_expression I>2\s(I)
_cod_data_source_file jo062199psi20061023_074937_3.cif
_cod_data_source_block 24a
_cod_depositor_comments
;
The following automatic conversions were performed:
'_symmetry_cell_setting' value 'Monoclinic' changed to 'monoclinic'
according to '/home/saulius/struct/CIF-dictionaries/cif_core.dic'
dictionary named 'cif_core.dic' version 2.4.1 from 2010-06-29.

Automatic conversion script
Id: cif_fix_enum 1527 2010-12-29 10:47:43Z saulius 
;
_cod_original_sg_symbol_H-M 'P 21/n'
_cod_database_code 4022701

loop_
_symmetry_equiv_pos_as_xyz
'x, y, z'
'-x+1/2, y+1/2, -z+1/2'
'-x, -y, -z'
'x-1/2, -y-1/2, z-1/2'

loop_
_atom_site_label
_atom_site_type_symbol
_atom_site_fract_x
_atom_site_fract_y
_atom_site_fract_z
_atom_site_U_iso_or_equiv
_atom_site_adp_type
_atom_site_occupancy
_atom_site_symmetry_multiplicity
_atom_site_calc_flag
_atom_site_refinement_flags
_atom_site_disorder_assembly
_atom_site_disorder_group
S1 S 0.39461(3) 0.24512(3) 0.66363(2) 0.01953(8) Uani 1 1 d . . .
S2 S 0.18879(3) 0.13998(3) 0.63585(2) 0.01718(8) Uani 1 1 d . . .
S3 S 0.32565(3) 0.40474(3) 0.75796(2) 0.02271(9) Uani 1 1 d . . .
S4 S 0.09543(4) 0.27513(3) 0.73402(2) 0.02656(9) Uani 1 1 d . . .
S5 S 0.36678(3) 0.36393(3) 0.34749(2) 0.02060(8) Uani 1 1 d . . .
S6 S 0.15155(3) 0.28363(3) 0.28866(2) 0.01769(8) Uani 1 1 d . . .
S7 S 0.29478(4) 0.57914(3) 0.33246(2) 0.02328(9) Uani 1 1 d . . .
S8 S 0.05020(3) 0.48839(3) 0.25295(2) 0.02297(9) Uani 1 1 d . . .
C1 C 0.52678(12) 0.13020(11) 0.56437(9) 0.0198(3) Uani 1 1 d . . .
H1 H 0.5328 0.1134 0.6150 0.018(4) Uiso 1 1 d R . .
C2 C 0.61902(12) 0.14058(12) 0.53766(10) 0.0234(3) Uani 1 1 d . . .
H2 H 0.6879 0.1314 0.5702 0.026(5) Uiso 1 1 d R . .
C3 C 0.61036(13) 0.16508(12) 0.46321(10) 0.0246(3) Uani 1 1 d . . .
H3 H 0.6732 0.1708 0.4448 0.025(5) Uiso 1 1 d R . .
C4 C 0.50978(13) 0.18035(12) 0.41572(9) 0.0212(3) Uani 1 1 d . . .
H4 H 0.5043 0.1981 0.3654 0.030(5) Uiso 1 1 d R . .
C5 C 0.15166(12) 0.06076(11) 0.35118(8) 0.0183(3) Uani 1 1 d . . .
H5 H 0.1456 0.0789 0.3008 0.022(5) Uiso 1 1 d R . .
C6 C 0.08179(13) -0.00996(12) 0.36849(9) 0.0206(3) Uani 1 1 d . . .
H6 H 0.0281 -0.0393 0.3300 0.032(6) Uiso 1 1 d R . .
C7 C 0.09033(12) -0.03750(11) 0.44206(8) 0.0188(3) Uani 1 1 d . . .
H7 H 0.0421 -0.0852 0.4537 0.021(5) Uiso 1 1 d R . .
C8 C 0.16951(11) 0.00491(10) 0.49874(8) 0.0155(3) Uani 1 1 d . . .
H8 H 0.1757 -0.0149 0.5488 0.016(4) Uiso 1 1 d R . .
C9 C 0.32386(11) 0.12658(10) 0.53960(8) 0.0139(2) Uani 1 1 d . . .
C10 C 0.30711(11) 0.18144(11) 0.39377(8) 0.0150(3) Uani 1 1 d . . .
C11 C 0.23077(11) 0.10481(10) 0.40718(8) 0.0145(2) Uani 1 1 d . . .
C12 C 0.24003(11) 0.07639(10) 0.48250(7) 0.0134(2) Uani 1 1 d . . .
C13 C 0.42506(11) 0.14418(10) 0.51661(8) 0.0154(3) Uani 1 1 d . . .
C14 C 0.41673(11) 0.17032(11) 0.44184(8) 0.0161(3) Uani 1 1 d . . .
C15 C 0.30615(11) 0.16236(10) 0.60416(8) 0.0148(2) Uani 1 1 d . . .
C16 C 0.29446(12) 0.29710(11) 0.70345(8) 0.0185(3) Uani 1 1 d . . .
C17 C 0.20029(12) 0.24778(11) 0.69149(8) 0.0181(3) Uani 1 1 d . . .
C18 C 0.27927(12) 0.26144(11) 0.34830(8) 0.0162(3) Uani 1 1 d . . .
C19 C 0.26173(13) 0.45207(11) 0.32205(8) 0.0190(3) Uani 1 1 d . . .
C20 C 0.16251(13) 0.41547(11) 0.29377(8) 0.0185(3) Uani 1 1 d . . .
C21 C -0.01933(15) 0.28505(15) 0.65532(12) 0.0346(4) Uani 1 1 d . . .
H211 H -0.0066(6) 0.3334(11) 0.6231(7) 0.053(4) Uiso 1 1 d R . .
H212 H -0.0793(10) 0.3020(13) 0.6718(3) 0.053(4) Uiso 1 1 d R . .
H213 H -0.0307(9) 0.2246(10) 0.6310(7) 0.053(4) Uiso 1 1 d R . .
C22 C -0.04748(14) 0.45138(14) 0.30388(10) 0.0287(3) Uani 1 1 d . . .
H221 H -0.0637(8) 0.3828(9) 0.2955(6) 0.030(3) Uiso 1 1 d R . .
H222 H -0.1110(9) 0.4895(8) 0.2874(6) 0.030(3) Uiso 1 1 d R . .
H223 H -0.0189(6) 0.4624(9) 0.3553(7) 0.030(3) Uiso 1 1 d R . .
C23 C 0.37317(13) 0.48541(12) 0.69286(9) 0.0230(3) Uani 1 1 d . . .
H231 H 0.3869 0.5526 0.7151 0.033(6) Uiso 1 1 d R . .
H232 H 0.4424 0.4589 0.6865 0.027(5) Uiso 1 1 d R . .
C24 C 0.29606(13) 0.49536(12) 0.61619(9) 0.0220(3) Uani 1 1 d . . .
H241 H 0.2745 0.4283 0.5958 0.033(6) Uiso 1 1 d R . .
H242 H 0.2305 0.5313 0.6208 0.031(5) Uiso 1 1 d R . .
C25 C 0.34984(14) 0.55205(13) 0.56350(9) 0.0248(3) Uani 1 1 d . . .
H251 H 0.4222 0.5237 0.5674 0.033(6) Uiso 1 1 d R . .
H252 H 0.3592 0.6224 0.5798 0.030(5) Uiso 1 1 d R . .
C26 C 0.28769(13) 0.54939(13) 0.48187(9) 0.0230(3) Uani 1 1 d . . .
H261 H 0.2634 0.4805 0.4679 0.030(5) Uiso 1 1 d R . .
H262 H 0.2233 0.5924 0.4748 0.033(6) Uiso 1 1 d R . .
C27 C 0.35838(14) 0.58561(12) 0.43180(9) 0.0238(3) Uani 1 1 d . . .
H271 H 0.4248 0.5450 0.4420 0.026(5) Uiso 1 1 d R . .
H272 H 0.3794 0.6555 0.4449 0.041(6) Uiso 1 1 d R . .
Cl1 Cl -0.12650(4) 0.26205(4) 0.43312(3) 0.03833(11) Uani 1 1 d . . .
Cl2A Cl 0.09700(5) 0.32895(6) 0.48049(4) 0.0378(3) Uani 0.891(4) 1 d P A 1
C28A C 0.00856(19) 0.23687(19) 0.43371(16) 0.0273(5) Uani 0.891(4) 1 d P A 1
H281 H 0.0295 0.1717 0.4579 0.036(7) Uiso 0.891(4) 1 d PR A 1
H282 H 0.0159 0.2322 0.3819 0.040(7) Uiso 0.891(4) 1 d PR A 1
Cl2B Cl 0.0684(9) 0.3652(10) 0.4943(6) 0.076(3) Uiso 0.109(4) 1 d P A 2
C28B C 0.025(4) 0.262(3) 0.452(3) 0.084(16) Uiso 0.109(4) 1 d P A 2
H28A H 0.0548 0.2040 0.4828 0.109 Uiso 0.109(4) 1 calc PR A 2
H28B H 0.0472 0.2577 0.4041 0.109 Uiso 0.109(4) 1 calc PR A 2

loop_
_atom_site_aniso_label
_atom_site_aniso_U_11
_atom_site_aniso_U_22
_atom_site_aniso_U_33
_atom_site_aniso_U_23
_atom_site_aniso_U_13
_atom_site_aniso_U_12
S1 0.01567(16) 0.02138(18) 0.01983(17) -0.00575(13) 0.00089(13) 0.00054(13)
S2 0.02090(17) 0.01551(16) 0.01762(16) -0.00212(12) 0.00951(13) -0.00155(13)
S3 0.0307(2) 0.02005(18) 0.01611(16) -0.00449(13) 0.00311(14) -0.00089(15)
S4 0.0326(2) 0.0260(2) 0.0268(2) -0.00436(15) 0.01826(17) 0.00151(16)
S5 0.02040(17) 0.01711(17) 0.02639(19) 0.00337(13) 0.00974(14) -0.00170(13)
S6 0.02108(17) 0.01434(16) 0.01689(16) -0.00030(12) 0.00304(13) 0.00146(13)
S7 0.0362(2) 0.01512(17) 0.02238(18) 0.00136(13) 0.01455(16) -0.00353(15)
S8 0.0296(2) 0.01762(17) 0.02125(18) 0.00227(13) 0.00522(15) 0.00582(14)
C1 0.0165(7) 0.0184(7) 0.0237(7) -0.0004(5) 0.0034(5) 0.0022(5)
C2 0.0145(7) 0.0217(7) 0.0332(8) -0.0002(6) 0.0043(6) 0.0021(6)
C3 0.0165(7) 0.0226(7) 0.0383(9) 0.0010(6) 0.0135(6) 0.0012(6)
C4 0.0213(7) 0.0196(7) 0.0262(7) 0.0026(6) 0.0128(6) 0.0014(6)
C5 0.0219(7) 0.0177(7) 0.0151(6) -0.0003(5) 0.0039(5) 0.0002(5)
C6 0.0203(7) 0.0198(7) 0.0199(7) -0.0030(5) 0.0012(5) -0.0035(6)
C7 0.0187(7) 0.0154(6) 0.0229(7) -0.0018(5) 0.0063(5) -0.0036(5)
C8 0.0177(6) 0.0136(6) 0.0163(6) -0.0002(5) 0.0065(5) 0.0005(5)
C9 0.0129(6) 0.0138(6) 0.0152(6) 0.0016(5) 0.0035(5) 0.0008(5)
C10 0.0159(6) 0.0160(6) 0.0145(6) -0.0008(5) 0.0067(5) -0.0001(5)
C11 0.0150(6) 0.0136(6) 0.0160(6) -0.0006(5) 0.0058(5) 0.0013(5)
C12 0.0138(6) 0.0124(6) 0.0148(6) -0.0013(5) 0.0048(5) 0.0012(5)
C13 0.0142(6) 0.0136(6) 0.0192(6) -0.0004(5) 0.0055(5) 0.0011(5)
C14 0.0157(6) 0.0141(6) 0.0196(7) -0.0003(5) 0.0067(5) 0.0006(5)
C15 0.0138(6) 0.0149(6) 0.0151(6) 0.0002(5) 0.0021(5) 0.0005(5)
C16 0.0227(7) 0.0167(7) 0.0153(6) -0.0027(5) 0.0029(5) 0.0029(5)
C17 0.0238(7) 0.0168(6) 0.0149(6) -0.0009(5) 0.0072(5) 0.0027(5)
C18 0.0176(6) 0.0165(6) 0.0160(6) -0.0008(5) 0.0072(5) -0.0006(5)
C19 0.0275(8) 0.0148(6) 0.0174(6) 0.0018(5) 0.0108(6) 0.0004(6)
C20 0.0265(7) 0.0149(6) 0.0157(6) 0.0007(5) 0.0083(5) 0.0030(5)
C21 0.0248(8) 0.0314(9) 0.0486(11) -0.0169(8) 0.0107(8) 0.0009(7)
C22 0.0278(8) 0.0277(8) 0.0320(9) 0.0032(7) 0.0101(7) 0.0065(7)
C23 0.0252(8) 0.0205(7) 0.0215(7) -0.0024(6) 0.0018(6) -0.0027(6)
C24 0.0222(7) 0.0238(7) 0.0196(7) 0.0001(6) 0.0039(6) -0.0013(6)
C25 0.0246(8) 0.0267(8) 0.0230(7) -0.0012(6) 0.0056(6) -0.0058(6)
C26 0.0232(7) 0.0268(8) 0.0210(7) -0.0004(6) 0.0092(6) -0.0029(6)
C27 0.0292(8) 0.0202(7) 0.0248(8) -0.0037(6) 0.0118(6) -0.0064(6)
Cl1 0.0274(2) 0.0353(2) 0.0564(3) 0.0044(2) 0.0183(2) 0.00258(18)
Cl2A 0.0315(3) 0.0428(4) 0.0370(3) 0.0070(2) 0.0039(2) -0.0052(3)
C28A 0.0233(10) 0.0227(10) 0.0402(12) 0.0058(10) 0.0161(9) 0.0036(8)

loop_
_atom_type_symbol
_atom_type_description
_atom_type_scat_dispersion_real
_atom_type_scat_dispersion_imag
_atom_type_scat_source
C C 0.0033 0.0016 'International Tables Vol C Tables 4.2.6.8 and 6.1.1.4'
H H 0.0000 0.0000 'International Tables Vol C Tables 4.2.6.8 and 6.1.1.4'
S S 0.1246 0.1234 'International Tables Vol C Tables 4.2.6.8 and 6.1.1.4'
Cl Cl 0.1484 0.1585 'International Tables Vol C Tables 4.2.6.8 and 6.1.1.4'

loop_
_geom_angle_atom_site_label_1
_geom_angle_atom_site_label_2
_geom_angle_atom_site_label_3
_geom_angle
C15 S1 C16 94.97(7)
C17 S2 C15 95.56(7)
C16 S3 C23 99.95(7)
C17 S4 C21 102.42(8)
C19 S5 C18 94.47(7)
C18 S6 C20 94.87(7)
C19 S7 C27 101.19(7)
C20 S8 C22 102.75(8)
C2 C1 C13 120.11(15)
C1 C2 C3 120.09(15)
C4 C3 C2 120.12(14)
C3 C4 C14 120.33(15)
C6 C5 C11 120.59(13)
C7 C6 C5 120.17(14)
C6 C7 C8 120.12(14)
C7 C8 C12 120.54(13)
C15 C9 C12 123.08(13)
C15 C9 C13 122.78(13)
C12 C9 C13 113.82(12)
C18 C10 C14 121.56(13)
C18 C10 C11 124.54(13)
C14 C10 C11 113.52(12)
C5 C11 C12 119.36(13)
C5 C11 C10 124.07(13)
C12 C11 C10 116.57(12)
C8 C12 C11 119.22(13)
C8 C12 C9 123.67(12)
C11 C12 C9 117.10(12)
C1 C13 C14 119.62(13)
C1 C13 C9 122.95(13)
C14 C13 C9 117.32(12)
C4 C14 C13 119.71(14)
C4 C14 C10 123.21(13)
C13 C14 C10 117.03(12)
C9 C15 S2 124.66(11)
C9 C15 S1 123.57(11)
S2 C15 S1 111.62(8)
C17 C16 S3 124.80(12)
C17 C16 S1 116.65(11)
S3 C16 S1 118.50(9)
C16 C17 S4 125.21(12)
C16 C17 S2 116.43(11)
S4 C17 S2 118.02(9)
C10 C18 S6 125.97(11)
C10 C18 S5 122.98(11)
S6 C18 S5 110.87(8)
C20 C19 S7 125.24(12)
C20 C19 S5 116.58(12)
S7 C19 S5 118.14(9)
C19 C20 S8 124.40(12)
C19 C20 S6 116.06(12)
S8 C20 S6 119.10(9)
C24 C23 S3 114.91(11)
C25 C24 C23 110.35(13)
C24 C25 C26 114.39(13)
C27 C26 C25 110.50(13)
C26 C27 S7 114.33(12)
Cl2A C28A Cl1 112.61(14)
Cl2B C28B Cl1 108(3)

loop_
_geom_bond_atom_site_label_1
_geom_bond_atom_site_label_2
_geom_bond_distance
S1 C15 1.7672(15)
S1 C16 1.7674(16)
S2 C17 1.7590(15)
S2 C15 1.7641(15)
S3 C16 1.7500(15)
S3 C23 1.8276(17)
S4 C17 1.7495(16)
S4 C21 1.808(2)
S5 C19 1.7658(16)
S5 C18 1.7737(15)
S6 C18 1.7638(15)
S6 C20 1.7721(15)
S7 C19 1.7531(16)
S7 C27 1.8254(17)
S8 C20 1.7516(16)
S8 C22 1.8060(18)
C1 C2 1.392(2)
C1 C13 1.399(2)
C2 C3 1.395(2)
C3 C4 1.388(2)
C4 C14 1.395(2)
C5 C6 1.392(2)
C5 C11 1.394(2)
C6 C7 1.389(2)
C7 C8 1.393(2)
C8 C12 1.3968(19)
C9 C15 1.3561(19)
C9 C12 1.4748(19)
C9 C13 1.4757(19)
C10 C18 1.356(2)
C10 C14 1.477(2)
C10 C11 1.4783(19)
C11 C12 1.4225(19)
C13 C14 1.407(2)
C16 C17 1.345(2)
C19 C20 1.344(2)
C23 C24 1.527(2)
C24 C25 1.524(2)
C25 C26 1.530(2)
C26 C27 1.521(2)
Cl1 C28A 1.758(2)
Cl1 C28B 1.88(5)
Cl2A C28A 1.755(3)
Cl2B C28B 1.62(4)

loop_
_geom_torsion_atom_site_label_1
_geom_torsion_atom_site_label_2
_geom_torsion_atom_site_label_3
_geom_torsion_atom_site_label_4
_geom_torsion
C21 S4 C17 C16 128.32(15)
S4 C17 C16 S3 -5.7(2)
C17 C16 S3 C23 -129.08(14)
C16 S3 C23 C24 52.51(13)
S3 C23 C24 C25 -172.21(12)
C23 C24 C25 C26 169.21(14)
C24 C25 C26 C27 -166.54(14)
C25 C26 C27 S7 176.80(12)
C26 C27 S7 C19 -57.10(14)
C27 S7 C19 C20 124.05(14)
S7 C19 C20 S8 7.1(2)
C19 C20 S8 C22 -126.55(14)
